data_2240240
loop_
_publ_author_name
'Geiger, David K.'
'Parsons, Dylan E.'
'Zick, Patricia L.'

_publ_section_title
;
 Crystal structures of three lead(II) acetate-bridged diaminobenzene
 coordination polymers
;
_journal_coeditor_code ZL2608
_journal_issue 12
_journal_name_full 'Acta Crystallographica Section E'
_journal_page_first 566
_journal_page_last 572
_journal_paper_doi 10.1107/S1600536814025380
_journal_volume 70
_journal_year 2014
_chemical_formula_iupac '[Pb (C2 H3 O2)2 (C7 H7 N3)]'
_chemical_formula_moiety 'C11 H13 N3 O4 Pb'
_chemical_formula_sum 'C11 H13 N3 O4 Pb'
_chemical_formula_weight 458.43
_chemical_name_systematic
Poly[(acetato-\k^2^<i>O</i>,<i>O</i>')(\m~3~-acetato-\k^4^<i>O</i>,<i>O</i>':<i>O</i>:<i>O</i>')(3,4-diaminobenzonitrile-\k<i>N</i>)lead(II)]
_space_group_crystal_system triclinic
_space_group_IT_number 2
_space_group_name_Hall '-P 1'
_space_group_name_H-M_alt 'P -1'
_symmetry_space_group_name_Hall '-P 1'
_symmetry_space_group_name_H-M 'P -1'
_atom_sites_solution_hydrogens mixed
_atom_sites_solution_primary direct
_atom_sites_solution_secondary difmap
_cell_angle_alpha 88.839(3)
_cell_angle_beta 78.330(3)
_cell_angle_gamma 66.035(3)
_cell_formula_units_Z 2
_cell_length_a 7.3724(8)
_cell_length_b 7.6349(8)
_cell_length_c 13.4069(15)
_cell_measurement_reflns_used 117
_cell_measurement_temperature 200.(2)
_cell_measurement_theta_max 27.0489
_cell_measurement_theta_min 3.4349
_cell_volume 673.71(13)
_computing_cell_refinement
;
APEX2 (Bruker, 2013)
;
_computing_data_collection
;
APEX2 (Bruker, 2013)
;
_computing_data_reduction
;
SAINT (Bruker, 2013)
;
_computing_molecular_graphics
;
PLATON (Spek, 2009), Mercury (Macrae <i>et al.</i>, 2006) and
ORTEP-3 for
Windows (Farrugia, 2012)
;
_computing_publication_material
;
publCIF (Westrip, 2010)
;
_computing_structure_refinement
;
SHELXL2014 (Sheldrick, 2008)
;
_computing_structure_solution
;
SHELXS97 (Sheldrick, 2008)
;
_diffrn_ambient_temperature 200.(2)
_diffrn_measured_fraction_theta_full 0.947
_diffrn_measured_fraction_theta_max 0.947
_diffrn_measurement_device_type 'Bruker SMART X2S benchtop'
_diffrn_measurement_method '\w scans'
_diffrn_radiation_monochromator 'doubly curved silicon crystal'
_diffrn_radiation_type 'Mo Ka'
_diffrn_radiation_wavelength 0.71073
_diffrn_reflns_av_R_equivalents 0.0534
_diffrn_reflns_limit_h_max 9
_diffrn_reflns_limit_h_min -9
_diffrn_reflns_limit_k_max 9
_diffrn_reflns_limit_k_min -9
_diffrn_reflns_limit_l_max 17
_diffrn_reflns_limit_l_min -17
_diffrn_reflns_number 8223
_diffrn_reflns_theta_full 27.10
_diffrn_reflns_theta_max 27.10
_diffrn_reflns_theta_min 2.93
_exptl_absorpt_coefficient_mu 12.535
_exptl_absorpt_correction_T_max 0.57
_exptl_absorpt_correction_T_min 0.12
_exptl_absorpt_correction_type multi-scan
_exptl_absorpt_process_details
;
(SADABS; Bruker, 2013)
;
_exptl_crystal_colour 'clear colourless'
_exptl_crystal_density_diffrn 2.260
_exptl_crystal_density_method 'not measured'
_exptl_crystal_description plate
_exptl_crystal_F_000 428
_exptl_crystal_size_max 0.300
_exptl_crystal_size_mid 0.200
_exptl_crystal_size_min 0.050
_refine_diff_density_max 3.410
_refine_diff_density_min -2.684
_refine_ls_extinction_coef 0.0029(14)
_refine_ls_extinction_method
;
SHELXL2014 (Sheldrick, 2008)
;
_refine_ls_goodness_of_fit_ref 1.137
_refine_ls_hydrogen_treatment mixed
_refine_ls_matrix_type full
_refine_ls_number_parameters 187
_refine_ls_number_reflns 2819
_refine_ls_number_restraints 96
_refine_ls_restrained_S_all 1.121
_refine_ls_R_factor_all 0.0477
_refine_ls_R_factor_gt 0.0413
_refine_ls_shift/su_max 0.000
_refine_ls_shift/su_mean 0.000
_refine_ls_structure_factor_coef Fsqd
_refine_ls_weighting_details 'w=1/[\s^2^(Fo^2^)+(0.0965P)^2^] where P=(Fo^2^+2Fc^2^)/3'
_refine_ls_weighting_scheme calc
_refine_ls_wR_factor_gt 0.1236
_refine_ls_wR_factor_ref 0.1451
_reflns_number_gt 2498
_reflns_number_total 2819
_reflns_threshold_expression I>2\s(I)
_cod_data_source_file zl2608sup1.cif
_cod_data_source_block III
_cod_database_code 2240240
_cod_database_fobs_code 2240240

loop_
_space_group_symop_operation_xyz
'x, y, z'
'-x, -y, -z'

loop_
_atom_site_type_symbol
_atom_site_label
_atom_site_fract_x
_atom_site_fract_y
_atom_site_fract_z
_atom_site_U_iso_or_equiv
_atom_site_adp_type
_atom_site_calc_flag
_atom_site_occupancy
Pb Pb1 0.67380(5) 0.66477(5) 0.53022(2) 0.0203(2) Uani d 1
N N1 0.7227(14) 0.4007(13) 0.6920(7) 0.0275(19) Uani d 1
H H1A 0.670(16) 0.320(12) 0.682(11) 0.041 Uiso d 1
H H1B 0.845(8) 0.333(14) 0.702(10) 0.041 Uiso d 1
N N2 0.8921(17) 0.592(2) 0.8005(10) 0.059(4) Uani d 1
H H2A 0.97(2) 0.54(2) 0.742(7) 0.088 Uiso d 1
H H2B 0.94(2) 0.67(2) 0.823(12) 0.088 Uiso d 1
C C1 0.6114(17) 0.5081(16) 0.7846(8) 0.027(2) Uani d 1
C C2 0.6936(17) 0.6094(15) 0.8374(8) 0.028(2) Uani d 1
C C3 0.5729(17) 0.7188(17) 0.9252(9) 0.036(3) Uani d 1
H H3 0.6284 0.7802 0.9635 0.043 Uiso calc 1
C C4 0.3739(18) 0.7430(18) 0.9601(9) 0.035(2) Uani d 1
C C5 0.2911(18) 0.6475(18) 0.9083(9) 0.038(3) Uani d 1
H H5 0.156 0.6596 0.9329 0.046 Uiso calc 1
C C6 0.4078(17) 0.5367(16) 0.8218(9) 0.032(2) Uani d 1
H H6 0.3496 0.476 0.7848 0.038 Uiso calc 1
C C7 0.251(2) 0.870(2) 1.0495(9) 0.044(3) Uani d 1
N N3 0.1570(19) 0.9743(18) 1.1197(10) 0.057(3) Uani d 1
O O1 0.6745(10) 0.3933(10) 0.4281(6) 0.0253(15) Uani d 1
O O2 0.9632(11) 0.3531(12) 0.4658(6) 0.0303(17) Uani d 1
C C8 0.8580(15) 0.2890(15) 0.4258(8) 0.0216(19) Uani d 1
C C9 0.9546(18) 0.0876(19) 0.3768(11) 0.041(3) Uani d 1
H H9A 1.1009 0.0496 0.3529 0.062 Uiso calc 1
H H9B 0.8942 0.0826 0.3188 0.062 Uiso calc 1
H H9C 0.9315 -0.0005 0.4269 0.062 Uiso calc 1
O O3 0.8051(11) 0.7257(11) 0.3578(6) 0.0280(16) Uani d 1
O O4 0.4720(12) 0.8727(14) 0.3943(7) 0.042(2) Uani d 1
C C10 0.6369(18) 0.8350(18) 0.3345(9) 0.032(2) Uani d 1
C C11 0.642(2) 0.916(2) 0.2316(10) 0.047(3) Uani d 1
H H11A 0.6577 1.0367 0.2353 0.07 Uiso calc 1
H H11B 0.5144 0.9398 0.2104 0.07 Uiso calc 1
H H11C 0.756 0.8238 0.1818 0.07 Uiso calc 1

loop_
_atom_site_aniso_label
_atom_site_aniso_U_11
_atom_site_aniso_U_22
_atom_site_aniso_U_33
_atom_site_aniso_U_12
_atom_site_aniso_U_13
_atom_site_aniso_U_23
Pb1 0.0163(3) 0.0203(3) 0.0214(3) -0.00385(19) -0.00553(16) -0.00232(16)
N1 0.028(4) 0.015(4) 0.030(4) -0.001(4) -0.002(3) -0.004(3)
N2 0.040(5) 0.073(9) 0.057(7) -0.024(5) 0.005(5) -0.034(6)
C1 0.030(4) 0.021(5) 0.022(4) -0.003(4) -0.004(3) 0.001(3)
C2 0.032(4) 0.020(5) 0.027(4) -0.002(4) -0.012(3) 0.004(3)
C3 0.036(5) 0.033(6) 0.033(5) -0.006(4) -0.009(4) -0.004(4)
C4 0.034(5) 0.029(6) 0.028(5) -0.001(4) -0.006(4) 0.001(4)
C5 0.033(5) 0.041(6) 0.029(5) -0.006(5) -0.001(4) -0.003(4)
C6 0.033(4) 0.023(5) 0.032(5) -0.007(4) -0.001(3) -0.003(4)
C7 0.044(7) 0.051(9) 0.029(6) -0.013(7) -0.002(5) -0.011(6)
N3 0.062(8) 0.050(8) 0.047(7) -0.014(7) -0.002(6) -0.016(6)
O1 0.017(3) 0.013(3) 0.042(4) 0.000(3) -0.013(3) 0.002(3)
O2 0.017(3) 0.034(5) 0.036(4) -0.006(3) -0.006(3) -0.011(3)
C8 0.021(4) 0.020(4) 0.022(4) -0.006(3) -0.007(3) 0.005(3)
C9 0.027(5) 0.028(5) 0.063(8) -0.002(4) -0.014(5) -0.019(5)
O3 0.023(3) 0.028(4) 0.031(4) -0.008(3) -0.007(3) 0.002(3)
O4 0.023(3) 0.048(6) 0.043(4) -0.001(4) -0.012(3) 0.011(4)
C10 0.029(4) 0.036(6) 0.033(5) -0.014(4) -0.012(3) -0.004(4)
C11 0.060(8) 0.042(8) 0.043(5) -0.021(6) -0.022(5) 0.011(5)

loop_
_atom_type_symbol
_atom_type_description
_atom_type_scat_dispersion_real
_atom_type_scat_dispersion_imag
_atom_type_scat_source
C C 0.0033 0.0016 'International Tables Vol C Tables 4.2.6.8 and 6.1.1.4'
H H 0.0000 0.0000 'International Tables Vol C Tables 4.2.6.8 and 6.1.1.4'
N N 0.0061 0.0033 'International Tables Vol C Tables 4.2.6.8 and 6.1.1.4'
O O 0.0106 0.0060 'International Tables Vol C Tables 4.2.6.8 and 6.1.1.4'
Pb Pb -3.3944 10.1111 'International Tables Vol C Tables 4.2.6.8 and 6.1.1.4'

loop_
_geom_angle_atom_site_label_1
_geom_angle_atom_site_label_2
_geom_angle_atom_site_label_3
_geom_angle_site_symmetry_1
_geom_angle_site_symmetry_3
_geom_angle
O3 Pb1 O2 . . 77.0(3)
O3 Pb1 O1 . . 78.6(3)
O2 Pb1 O1 . . 52.0(2)
O3 Pb1 O2 . 2_766 75.3(2)
O2 Pb1 O2 . 2_766 64.3(3)
O1 Pb1 O2 . 2_766 114.8(2)
O3 Pb1 O4 . . 50.8(2)
O2 Pb1 O4 . . 117.2(3)
O1 Pb1 O4 . . 82.3(3)
O2 Pb1 O4 2_766 . 119.7(3)
O3 Pb1 O1 . 2_666 119.9(2)
O2 Pb1 O1 . 2_666 108.4(2)
O1 Pb1 O1 . 2_666 63.9(3)
O2 Pb1 O1 2_766 2_666 162.4(3)
O4 Pb1 O1 . 2_666 77.9(3)
O3 Pb1 N1 . . 147.4(2)
O2 Pb1 N1 . . 70.6(3)
O1 Pb1 N1 . . 83.9(3)
O2 Pb1 N1 2_766 . 87.6(3)
O4 Pb1 N1 . . 152.5(3)
O1 Pb1 N1 2_666 . 74.7(2)
C1 N1 Pb1 . . 107.9(6)
C1 N1 H1A . . 108.(9)
Pb1 N1 H1A . . 109.(9)
C1 N1 H1B . . 106.(9)
Pb1 N1 H1B . . 119.(9)
H1A N1 H1B . . 107.(5)
C2 N2 H2A . . 128.(10)
C2 N2 H2B . . 123.(10)
H2A N2 H2B . . 106.(5)
N1 C1 C6 . . 120.8(10)
N1 C1 C2 . . 120.7(10)
C6 C1 C2 . . 118.1(10)
C3 C2 N2 . . 122.3(11)
C3 C2 C1 . . 117.7(10)
N2 C2 C1 . . 120.0(10)
C2 C3 C4 . . 122.7(11)
C2 C3 H3 . . 118.7
C4 C3 H3 . . 118.7
C3 C4 C5 . . 120.0(11)
C3 C4 C7 . . 119.9(12)
C5 C4 C7 . . 120.0(11)
C6 C5 C4 . . 118.5(11)
C6 C5 H5 . . 120.7
C4 C5 H5 . . 120.7
C5 C6 C1 . . 122.9(11)
C5 C6 H6 . . 118.6
C1 C6 H6 . . 118.6
N3 C7 C4 . . 177.7(16)
C8 O1 Pb1 . . 93.8(6)
C8 O1 Pb1 . 2_666 134.3(6)
Pb1 O1 Pb1 . 2_666 116.1(3)
C8 O2 Pb1 . . 94.3(6)
C8 O2 Pb1 . 2_766 147.4(7)
Pb1 O2 Pb1 . 2_766 115.7(3)
O1 C8 O2 . . 119.8(9)
O1 C8 C9 . . 120.6(9)
O2 C8 C9 . . 119.6(9)
C8 C9 H9A . . 109.5
C8 C9 H9B . . 109.5
H9A C9 H9B . . 109.5
C8 C9 H9C . . 109.5
H9A C9 H9C . . 109.5
H9B C9 H9C . . 109.5
C10 O3 Pb1 . . 98.9(7)
C10 O4 Pb1 . . 88.8(7)
O4 C10 O3 . . 121.5(11)
O4 C10 C11 . . 119.8(11)
O3 C10 C11 . . 118.6(11)
C10 C11 H11A . . 109.5
C10 C11 H11B . . 109.5
H11A C11 H11B . . 109.5
C10 C11 H11C . . 109.5
H11A C11 H11C . . 109.5
H11B C11 H11C . . 109.5

loop_
_geom_bond_atom_site_label_1
_geom_bond_atom_site_label_2
_geom_bond_site_symmetry_2
_geom_bond_distance
_geom_bond_publ_flag
Pb1 O3 . 2.431(7) y
Pb1 O2 . 2.485(8) y
Pb1 O1 . 2.505(7) y
Pb1 O2 2_766 2.635(7) y
Pb1 O4 . 2.667(8) y
Pb1 O1 2_666 2.727(7) y
Pb1 N1 . 2.906(10) y
N1 C1 . 1.403(13) ?
N1 H1A . 0.88(2) ?
N1 H1B . 0.87(2) ?
N2 C2 . 1.398(15) ?
N2 H2A . 0.88(2) ?
N2 H2B . 0.88(2) ?
C1 C6 . 1.409(15) ?
C1 C2 . 1.430(15) ?
C2 C3 . 1.373(15) ?
C3 C4 . 1.382(17) ?
C3 H3 . 0.95 ?
C4 C5 . 1.393(17) ?
C4 C7 . 1.449(17) ?
C5 C6 . 1.358(15) ?
C5 H5 . 0.95 ?
C6 H6 . 0.95 ?
C7 N3 . 1.146(16) ?
O1 C8 . 1.255(12) ?
O1 Pb1 2_666 2.727(7) ?
O2 C8 . 1.271(12) ?
O2 Pb1 2_766 2.635(7) ?
C8 C9 . 1.505(15) ?
C9 H9A . 0.98 ?
C9 H9B . 0.98 ?
C9 H9C . 0.98 ?
O3 C10 . 1.279(13) ?
O4 C10 . 1.239(14) ?
C10 C11 . 1.500(18) ?
C11 H11A . 0.98 ?
C11 H11B . 0.98 ?
C11 H11C . 0.98 ?

loop_
_geom_hbond_atom_site_label_D
_geom_hbond_atom_site_label_H
_geom_hbond_atom_site_label_A
_geom_hbond_site_symmetry_A
_geom_hbond_distance_DH
_geom_hbond_distance_HA
_geom_hbond_distance_DA
_geom_hbond_angle_DHA
_geom_hbond_publ_flag
N1 H1A O4 2_666 0.88(2) 2.46(4) 3.310(14) 164.(12) y
N1 H1B O3 2_766 0.87(2) 2.40(8) 3.139(12) 143.(11) y
N2 H2A O3 2_766 0.88(2) 2.25(9) 3.044(14) 150.(16) y
N2 H2B N3 2_677 0.88(2) 2.62(11) 3.355(18) 142.(14) y

loop_
_geom_torsion_atom_site_label_1
_geom_torsion_atom_site_label_2
_geom_torsion_atom_site_label_3
_geom_torsion_atom_site_label_4
_geom_torsion_site_symmetry_1
_geom_torsion
Pb1 N1 C1 C6 . 91.4(11)
Pb1 N1 C1 C2 . -81.2(10)
N1 C1 C2 C3 . 177.1(10)
C6 C1 C2 C3 . 4.2(16)
N1 C1 C2 N2 . -4.3(17)
C6 C1 C2 N2 . -177.1(12)
N2 C2 C3 C4 . 177.4(13)
C1 C2 C3 C4 . -4.0(18)
C2 C3 C4 C5 . 3.0(19)
C2 C3 C4 C7 . -175.9(12)
C3 C4 C5 C6 . -2.2(19)
C7 C4 C5 C6 . 176.7(12)
C4 C5 C6 C1 . 2.7(19)
N1 C1 C6 C5 . -176.6(11)
C2 C1 C6 C5 . -3.7(18)
Pb1 O1 C8 O2 . -3.0(10)
Pb1 O1 C8 O2 2_666 -135.8(8)
Pb1 O1 C8 C9 . 176.5(10)
Pb1 O1 C8 C9 2_666 43.6(15)
Pb1 O2 C8 O1 . 3.0(10)
Pb1 O2 C8 O1 2_766 -154.9(9)
Pb1 O2 C8 C9 . -176.4(10)
Pb1 O2 C8 C9 2_766 26.(2)
Pb1 O4 C10 O3 . 2.1(11)
Pb1 O4 C10 C11 . -178.9(11)
Pb1 O3 C10 O4 . -2.3(13)
Pb1 O3 C10 C11 . 178.7(10)
